data_1560257
loop_
_publ_author_name
'Najla Mahbouli Rhouma'
'Ali Rayes'
'Francesco Mezzadri'
'Davide Delmonte'
'Riccardi Cabassi'
'Gianluca Calestani'
'Mohamed Loukil'

_publ_section_title
;
 Structural and electrical phase transitions in the
 [(C2H5)4N]2ZnI3.86Cl0.14 system
;
_journal_name_full 'Journal of Solid State Chemistry'
_journal_page_first 60
_journal_page_last 66
_journal_paper_doi 10.1016/j.jssc.2017.08.029
_journal_volume 256
_journal_year 2017
_chemical_formula_moiety '2(C8 H20 N), Cl0.15 I3.85 Zn'
_chemical_formula_sum 'C16 H40 Cl0.15 I3.85 N2 Zn'
_chemical_formula_weight 819.59
_chemical_name_common
;
2(C8 H20 N), Cl0.15 I3.85 Zn
;
_space_group_crystal_system tetragonal
_space_group_IT_number 113
_space_group_name_Hall 'P -4 2ab'
_space_group_name_H-M_alt 'P -4 21 m'
_atom_sites_solution_hydrogens geom
_cell_angle_alpha 90
_cell_angle_beta 90
_cell_angle_gamma 90
_cell_formula_units_Z 4
_cell_length_a 13.6341(10)
_cell_length_b 13.6341(10)
_cell_length_c 14.6643(11)
_cell_measurement_reflns_used 284
_cell_measurement_temperature 133(2)
_cell_measurement_theta_max 20.30
_cell_measurement_theta_min 10.12
_cell_volume 2725.9(3)
_computing_cell_refinement 'SAINT (Bruker, 2008)'
_computing_data_collection 'APEX2 (Bruker, 2008)'
_computing_data_reduction 'SAINT (Bruker, 2008)'
_computing_publication_material 'SHELXL-2014/7 (Sheldrick, 2015b)'
_computing_structure_refinement 'SHELXL-2014/7 (Sheldrick, 2015b)'
_computing_structure_solution 'SHELXT (Sheldrick, 2015a)'
_diffrn_ambient_temperature 133(2)
_diffrn_measured_fraction_theta_full 1.000
_diffrn_measured_fraction_theta_max 1.000
_diffrn_measurement_device_type 'Bruker APEX2 CCD'
_diffrn_measurement_method '\w scan'
_diffrn_radiation_type MoK\a
_diffrn_radiation_wavelength 0.71073
_diffrn_reflns_av_R_equivalents 0.0476
_diffrn_reflns_av_unetI/netI 0.0234
_diffrn_reflns_Laue_measured_fraction_full 1.000
_diffrn_reflns_Laue_measured_fraction_max 1.000
_diffrn_reflns_limit_h_max 16
_diffrn_reflns_limit_h_min -16
_diffrn_reflns_limit_k_max 16
_diffrn_reflns_limit_k_min -16
_diffrn_reflns_limit_l_max 17
_diffrn_reflns_limit_l_min -17
_diffrn_reflns_number 26007
_diffrn_reflns_point_group_measured_fraction_full 1.000
_diffrn_reflns_point_group_measured_fraction_max 1.000
_diffrn_reflns_theta_full 25.242
_diffrn_reflns_theta_max 25.498
_diffrn_reflns_theta_min 1.389
_exptl_absorpt_coefficient_mu 5.276
_exptl_absorpt_correction_T_max 0.248
_exptl_absorpt_correction_T_min 0.162
_exptl_absorpt_correction_type multi-scan
_exptl_absorpt_process_details '(SADABS; Bruker, 2008)'
_exptl_crystal_colour colourless
_exptl_crystal_density_diffrn 1.997
_exptl_crystal_description block
_exptl_crystal_F_000 1546.1
_exptl_crystal_size_max 0.380
_exptl_crystal_size_mid 0.380
_exptl_crystal_size_min 0.280
_refine_diff_density_max 0.662
_refine_diff_density_min -0.632
_refine_diff_density_rms 0.092
_refine_ls_abs_structure_details
;
 Refined as an inversion twin.
;
_refine_ls_abs_structure_Flack 0.40(7)
_refine_ls_extinction_coef .
_refine_ls_extinction_method none
_refine_ls_goodness_of_fit_ref 1.075
_refine_ls_hydrogen_treatment constr
_refine_ls_matrix_type full
_refine_ls_number_parameters 144
_refine_ls_number_reflns 2706
_refine_ls_number_restraints 54
_refine_ls_restrained_S_all 1.077
_refine_ls_R_factor_all 0.0338
_refine_ls_R_factor_gt 0.0300
_refine_ls_shift/su_max 0.001
_refine_ls_shift/su_mean 0.000
_refine_ls_structure_factor_coef Fsqd
_refine_ls_weighting_details 'w=1/[\s^2^(Fo^2^)+(0.0366P)^2^+3.4639P] where P=(Fo^2^+2Fc^2^)/3'
_refine_ls_weighting_scheme calc
_refine_ls_wR_factor_gt 0.0708
_refine_ls_wR_factor_ref 0.0729
_reflns_Friedel_coverage 0.774
_reflns_Friedel_fraction_full 1.000
_reflns_Friedel_fraction_max 1.000
_reflns_number_gt 2491
_reflns_number_total 2706
_reflns_threshold_expression 'I > 2\s(I)'
_cod_data_source_file JSSC-2017-256-60-1.cif
_cod_data_source_block O_130
_cod_original_cell_volume 2725.9(4)
_cod_database_code 1560257
_shelx_space_group_comment
;
The symmetry employed for this shelxl refinement is uniquely defined
by the following loop, which should always be used as a source of
symmetry information in preference to the above space-group names.
They are only intended as comments.
;
_shelx_estimated_absorpt_t_min 0.239
_shelx_estimated_absorpt_t_max 0.320

loop_
_space_group_symop_operation_xyz
'x, y, z'
'-x, -y, z'
'y, -x, -z'
'-y, x, -z'
'-x+1/2, y+1/2, -z'
'x+1/2, -y+1/2, -z'
'-y+1/2, -x+1/2, z'
'y+1/2, x+1/2, z'

loop_
_atom_site_label
_atom_site_type_symbol
_atom_site_fract_x
_atom_site_fract_y
_atom_site_fract_z
_atom_site_U_iso_or_equiv
_atom_site_adp_type
_atom_site_occupancy
_atom_site_site_symmetry_order
_atom_site_calc_flag
_atom_site_refinement_flags_posn
_atom_site_refinement_flags_adp
_atom_site_refinement_flags_occupancy
_atom_site_disorder_assembly
_atom_site_disorder_group
Zn1 Zn 0.75279(8) 0.25279(8) 0.22761(8) 0.0444(5) Uani 1 2 d S T P . .
I1 I 0.62919(5) 0.12919(5) 0.29955(5) 0.0493(2) Uani 0.962(7) 2 d S T P . .
I2 I 0.74532(5) 0.24532(5) 0.05045(5) 0.0516(2) Uani 0.962(7) 2 d S T P . .
I3 I 0.70345(5) 0.42915(5) 0.27975(4) 0.0586(2) Uani 0.962(7) 1 d . . P . .
Cl1 Cl 0.62919(5) 0.12919(5) 0.29955(5) 0.0493(2) Uani 0.038(7) 2 d S T P . .
Cl2 Cl 0.74532(5) 0.24532(5) 0.05045(5) 0.0516(2) Uani 0.038(7) 2 d S T P . .
Cl3 Cl 0.70345(5) 0.42915(5) 0.27975(4) 0.0586(2) Uani 0.038(7) 1 d . . P . .
N1 N 0.7894(5) 0.2894(5) 0.5774(6) 0.040(2) Uani 1 2 d DS T P . .
N2 N 0.5000 0.5000 0.0000 0.042(3) Uani 1 4 d DS T P . .
N3 N 0.5000 0.0000 -0.0128(10) 0.059(5) Uani 1 4 d DS T P . .
C1 C 0.7151(7) 0.2151(7) 0.5465(12) 0.074(5) Uani 1 2 d DS T P . .
H1A H 0.6664 0.2491 0.5077 0.089 Uiso 0.5 1 calc R U P . .
H1B H 0.7491 0.1664 0.5077 0.089 Uiso 0.5 1 calc R U P . .
C2 C 0.6609(9) 0.1609(9) 0.6193(16) 0.104(7) Uani 1 2 d DS TU P . .
H2A H 0.6993 0.1619 0.6759 0.156 Uiso 0.5 1 calc R U P . .
H2B H 0.6506 0.0928 0.6001 0.156 Uiso 0.5 1 calc R U P . .
H2C H 0.5973 0.1924 0.6298 0.156 Uiso 0.5 1 calc R U P . .
C3 C 0.8326(7) 0.3326(7) 0.4931(8) 0.060(4) Uani 1 2 d DS TU P . .
H3A H 0.7789 0.3616 0.4566 0.072 Uiso 0.5 1 calc R U P . .
H3B H 0.8616 0.2789 0.4566 0.072 Uiso 0.5 1 calc R U P . .
C4 C 0.9098(8) 0.4098(8) 0.5076(11) 0.077(5) Uani 1 2 d DS TU P . .
H4A H 0.8782 0.4726 0.5215 0.115 Uiso 0.5 1 calc R U P . .
H4B H 0.9494 0.4165 0.4521 0.115 Uiso 0.5 1 calc R U P . .
H4C H 0.9522 0.3906 0.5585 0.115 Uiso 0.5 1 calc R U P . .
C5 C 0.8688(7) 0.2425(7) 0.6359(6) 0.051(2) Uani 1 1 d D U . . .
H5A H 0.9145 0.2943 0.6565 0.061 Uiso 1 1 calc R U . . .
H5B H 0.8377 0.2137 0.6907 0.061 Uiso 1 1 calc R U . . .
C6 C 0.9274(8) 0.1630(8) 0.5878(8) 0.066(3) Uani 1 1 d D U . . .
H6A H 0.8838 0.1085 0.5716 0.099 Uiso 1 1 calc R U . . .
H6B H 0.9792 0.1391 0.6285 0.099 Uiso 1 1 calc R U . . .
H6C H 0.9571 0.1900 0.5323 0.099 Uiso 1 1 calc R U . . .
C7 C 0.4611(8) 0.5826(8) -0.0580(7) 0.065(3) Uani 1 1 d D . . . .
H7A H 0.5166 0.6129 -0.0912 0.078 Uiso 1 1 calc R U . . .
H7B H 0.4327 0.6333 -0.0176 0.078 Uiso 1 1 calc R U . . .
C8 C 0.3829(7) 0.5512(10) -0.1276(6) 0.065(3) Uani 1 1 d D . . . .
H8A H 0.4142 0.5150 -0.1775 0.098 Uiso 1 1 calc R U . . .
H8B H 0.3501 0.6095 -0.1521 0.098 Uiso 1 1 calc R U . . .
H8C H 0.3344 0.5090 -0.0976 0.098 Uiso 1 1 calc R U . . .
C9 C 0.512(2) 0.0906(17) -0.0689(14) 0.102(10) Uani 0.5 1 d D . P A -1
H9A H 0.5246 0.1463 -0.0272 0.123 Uiso 0.5 1 calc R U P A -1
H9B H 0.4499 0.1037 -0.1010 0.123 Uiso 0.5 1 calc R U P A -1
C10 C 0.594(3) 0.088(4) -0.1391(14) 0.110(8) Uani 0.5 1 d D U P A -1
H10A H 0.5939 0.1495 -0.1739 0.165 Uiso 0.5 1 calc R U P A -1
H10B H 0.5838 0.0328 -0.1806 0.165 Uiso 0.5 1 calc R U P A -1
H10C H 0.6573 0.0806 -0.1081 0.165 Uiso 0.5 1 calc R U P A -1
C11 C 0.4096(12) 0.0131(16) 0.0445(12) 0.061(5) Uani 0.5 1 d D . P A -1
H11A H 0.3972 -0.0484 0.0785 0.073 Uiso 0.5 1 calc R U P A -1
H11B H 0.3529 0.0245 0.0038 0.073 Uiso 0.5 1 calc R U P A -1
C12 C 0.416(3) 0.097(3) 0.1117(11) 0.067(8) Uani 0.5 1 d D . P A -1
H12A H 0.4807 0.0959 0.1413 0.101 Uiso 0.5 1 calc R U P A -1
H12B H 0.3649 0.0896 0.1580 0.101 Uiso 0.5 1 calc R U P A -1
H12C H 0.4074 0.1591 0.0795 0.101 Uiso 0.5 1 calc R U P A -1

loop_
_atom_site_aniso_label
_atom_site_aniso_U_11
_atom_site_aniso_U_22
_atom_site_aniso_U_33
_atom_site_aniso_U_23
_atom_site_aniso_U_13
_atom_site_aniso_U_12
Zn1 0.0514(6) 0.0514(6) 0.0305(7) 0.0036(4) 0.0036(4) 0.0117(8)
I1 0.0564(3) 0.0564(3) 0.0352(4) 0.0082(3) 0.0082(3) 0.0081(4)
I2 0.0631(4) 0.0631(4) 0.0285(4) 0.0056(3) 0.0056(3) 0.0047(5)
I3 0.0824(5) 0.0520(4) 0.0413(3) 0.0008(3) -0.0141(3) 0.0191(3)
Cl1 0.0564(3) 0.0564(3) 0.0352(4) 0.0082(3) 0.0082(3) 0.0081(4)
Cl2 0.0631(4) 0.0631(4) 0.0285(4) 0.0056(3) 0.0056(3) 0.0047(5)
Cl3 0.0824(5) 0.0520(4) 0.0413(3) 0.0008(3) -0.0141(3) 0.0191(3)
N1 0.040(3) 0.040(3) 0.040(5) -0.003(3) -0.003(3) -0.005(4)
N2 0.046(5) 0.046(5) 0.034(7) 0.000 0.000 0.000
N3 0.072(8) 0.072(8) 0.034(8) 0.000 0.000 0.023(9)
C1 0.050(5) 0.050(5) 0.122(14) -0.028(7) -0.028(7) 0.008(7)
C2 0.068(7) 0.068(7) 0.177(19) -0.001(8) -0.001(8) -0.022(9)
C3 0.075(6) 0.075(6) 0.031(6) 0.004(5) 0.004(5) 0.020(8)
C4 0.080(7) 0.080(7) 0.071(10) 0.029(6) 0.029(6) -0.006(9)
C5 0.045(5) 0.062(6) 0.045(5) 0.012(4) -0.005(4) -0.010(5)
C6 0.052(6) 0.061(6) 0.086(7) 0.015(5) -0.008(6) 0.002(5)
C7 0.065(7) 0.078(7) 0.052(6) 0.012(5) 0.012(5) 0.004(6)
C8 0.053(6) 0.101(9) 0.042(5) 0.010(5) -0.009(5) 0.010(6)
C9 0.12(2) 0.13(2) 0.051(12) 0.014(14) 0.028(15) 0.034(19)
C10 0.12(2) 0.13(2) 0.081(11) 0.02(2) 0.04(2) 0.011(14)
C11 0.060(12) 0.078(14) 0.044(10) -0.006(10) -0.003(9) 0.009(10)
C12 0.07(2) 0.08(3) 0.048(9) -0.018(15) -0.031(16) 0.001(14)

loop_
_atom_type_symbol
_atom_type_description
_atom_type_scat_dispersion_real
_atom_type_scat_dispersion_imag
_atom_type_scat_source
C C 0.0033 0.0016 'International Tables Vol C Tables 4.2.6.8 and 6.1.1.4'
H H 0.0000 0.0000 'International Tables Vol C Tables 4.2.6.8 and 6.1.1.4'
I I -0.4742 1.8119 'International Tables Vol C Tables 4.2.6.8 and 6.1.1.4'
N N 0.0061 0.0033 'International Tables Vol C Tables 4.2.6.8 and 6.1.1.4'
Zn Zn 0.2839 1.4301 'International Tables Vol C Tables 4.2.6.8 and 6.1.1.4'
Cl Cl 0.1484 0.1585 'International Tables Vol C Tables 4.2.6.8 and 6.1.1.4'

loop_
_geom_angle_atom_site_label_1
_geom_angle_atom_site_label_2
_geom_angle_atom_site_label_3
_geom_angle
_geom_angle_site_symmetry_1
_geom_angle_site_symmetry_3
I2 Zn1 I1 110.70(6) . .
I2 Zn1 I3 108.56(4) . .
I1 Zn1 I3 108.08(4) . .
I2 Zn1 Cl3 108.57(4) . 8_545
I1 Zn1 Cl3 108.08(4) . 8_545
I3 Zn1 Cl3 112.9 . 8_545
I2 Zn1 I3 108.57(4) . 8_545
I1 Zn1 I3 108.08(4) . 8_545
I3 Zn1 I3 112.87(6) . 8_545
Cl3 Zn1 I3 0.0 8_545 8_545
C3 N1 C1 106.4(10) . .
C3 N1 C5 110.6(6) . 8_545
C1 N1 C5 111.5(7) . 8_545
C3 N1 C5 110.6(6) . .
C1 N1 C5 111.5(7) . .
C5 N1 C5 106.3(9) 8_545 .
C7 N2 C7 108.6(4) 3_565 2_665
C7 N2 C7 111.3(9) 3_565 4_655
C7 N2 C7 108.6(4) 2_665 4_655
C7 N2 C7 108.6(4) 3_565 .
C7 N2 C7 111.3(9) 2_665 .
C7 N2 C7 108.6(4) 4_655 .
C9 N3 C11 107.6(13) . .
C2 C1 N1 116.8(14) . .
C2 C1 H1A 108.1 . .
N1 C1 H1A 108.1 . .
C2 C1 H1B 108.1 . .
N1 C1 H1B 108.1 . .
H1A C1 H1B 107.3 . .
C1 C2 H2A 109.5 . .
C1 C2 H2B 109.5 . .
H2A C2 H2B 109.5 . .
C1 C2 H2C 109.5 . .
H2A C2 H2C 109.5 . .
H2B C2 H2C 109.5 . .
N1 C3 C4 115.9(11) . .
N1 C3 H3A 108.3 . .
C4 C3 H3A 108.3 . .
N1 C3 H3B 108.3 . .
C4 C3 H3B 108.3 . .
H3A C3 H3B 107.4 . .
C3 C4 H4A 109.5 . .
C3 C4 H4B 109.5 . .
H4A C4 H4B 109.5 . .
C3 C4 H4C 109.5 . .
H4A C4 H4C 109.5 . .
H4B C4 H4C 109.5 . .
C6 C5 N1 114.4(7) . .
C6 C5 H5A 108.7 . .
N1 C5 H5A 108.7 . .
C6 C5 H5B 108.7 . .
N1 C5 H5B 108.7 . .
H5A C5 H5B 107.6 . .
C5 C6 H6A 109.5 . .
C5 C6 H6B 109.5 . .
H6A C6 H6B 109.5 . .
C5 C6 H6C 109.5 . .
H6A C6 H6C 109.5 . .
H6B C6 H6C 109.5 . .
N2 C7 C8 114.2(9) . .
N2 C7 H7A 108.7 . .
C8 C7 H7A 108.7 . .
N2 C7 H7B 108.7 . .
C8 C7 H7B 108.7 . .
H7A C7 H7B 107.6 . .
C7 C8 H8A 109.5 . .
C7 C8 H8B 109.5 . .
H8A C8 H8B 109.5 . .
C7 C8 H8C 109.5 . .
H8A C8 H8C 109.5 . .
H8B C8 H8C 109.5 . .
N3 C9 C10 116(2) . .
N3 C9 H9A 108.3 . .
C10 C9 H9A 108.3 . .
N3 C9 H9B 108.3 . .
C10 C9 H9B 108.3 . .
H9A C9 H9B 107.4 . .
C9 C10 H10A 109.5 . .
C9 C10 H10B 109.5 . .
H10A C10 H10B 109.5 . .
C9 C10 H10C 109.5 . .
H10A C10 H10C 109.5 . .
H10B C10 H10C 109.5 . .
N3 C11 C12 114.0(19) . .
N3 C11 H11A 108.8 . .
C12 C11 H11A 108.8 . .
N3 C11 H11B 108.8 . .
C12 C11 H11B 108.8 . .
H11A C11 H11B 107.7 . .
C11 C12 H12A 109.5 . .
C11 C12 H12B 109.5 . .
H12A C12 H12B 109.5 . .
C11 C12 H12C 109.5 . .
H12A C12 H12C 109.5 . .
H12B C12 H12C 109.5 . .

loop_
_geom_bond_atom_site_label_1
_geom_bond_atom_site_label_2
_geom_bond_distance
_geom_bond_site_symmetry_2
Zn1 I2 2.6019(15) .
Zn1 I1 2.6063(17) .
Zn1 I3 2.6113(11) .
Zn1 Cl3 2.6113(11) 8_545
Zn1 I3 2.6113(11) 8_545
N1 C3 1.491(13) .
N1 C1 1.502(14) .
N1 C5 1.521(9) 8_545
N1 C5 1.521(9) .
N2 C7 1.508(9) 3_565
N2 C7 1.508(9) 2_665
N2 C7 1.508(9) 4_655
N2 C7 1.508(9) .
N3 C9 1.493(17) .
N3 C11 1.502(15) .
C1 C2 1.494(18) .
C1 H1A 0.9900 .
C1 H1B 0.9900 .
C2 H2A 0.9800 .
C2 H2B 0.9800 .
C2 H2C 0.9800 .
C3 C4 1.504(17) .
C3 H3A 0.9900 .
C3 H3B 0.9900 .
C4 H4A 0.9800 .
C4 H4B 0.9800 .
C4 H4C 0.9800 .
C5 C6 1.520(12) .
C5 H5A 0.9900 .
C5 H5B 0.9900 .
C6 H6A 0.9800 .
C6 H6B 0.9800 .
C6 H6C 0.9800 .
C7 C8 1.537(13) .
C7 H7A 0.9900 .
C7 H7B 0.9900 .
C8 H8A 0.9800 .
C8 H8B 0.9800 .
C8 H8C 0.9800 .
C9 C10 1.52(2) .
C9 H9A 0.9900 .
C9 H9B 0.9900 .
C10 H10A 0.9800 .
C10 H10B 0.9800 .
C10 H10C 0.9800 .
C11 C12 1.51(2) .
C11 H11A 0.9900 .
C11 H11B 0.9900 .
C12 H12A 0.9800 .
C12 H12B 0.9800 .
C12 H12C 0.9800 .
